data_4315838
loop_
_publ_author_name
'Zohreh Hassanzadeh Fard'
'Ma\/lgorzata Ho\/ly\'nska'
'Stefanie Dehnen'

_publ_section_title
;
 Organotin Chalcogenide Salts: Synthesis, Characterization, and Extended
 Crystal Structures
;
_journal_name_full 'Inorganic Chemistry'
_journal_page_first 5748
_journal_page_last 5752
_journal_paper_doi 10.1021/ic100700f
_journal_volume 49
_journal_year 2010
_chemical_formula_moiety '(C20 H35 Na O14 Se8 Sn6),3(H2O)'
_chemical_formula_sum 'C20 H41 Na O17 Se8 Sn6'
_chemical_formula_weight 1920.34
_space_group_IT_number 2
_symmetry_cell_setting triclinic
_symmetry_space_group_name_Hall '-P 1'
_symmetry_space_group_name_H-M 'P -1'
_atom_sites_solution_hydrogens geom
_atom_sites_solution_primary direct
_atom_sites_solution_secondary difmap
_audit_creation_method SHELXL-97
_cell_angle_alpha 102.34(3)
_cell_angle_beta 106.15(3)
_cell_angle_gamma 105.18(3)
_cell_formula_units_Z 2
_cell_length_a 10.964(3)
_cell_length_b 15.478(4)
_cell_length_c 15.943(4)
_cell_measurement_reflns_used 8000
_cell_measurement_temperature 100(2)
_cell_measurement_theta_max 25.00
_cell_measurement_theta_min 2.04
_cell_volume 2385.3(14)
_diffrn_ambient_temperature 100(2)
_diffrn_measured_fraction_theta_full 0.940
_diffrn_measured_fraction_theta_max 0.940
_diffrn_measurement_device_type IPDS2
_diffrn_measurement_method \w
_diffrn_radiation_monochromator graphite
_diffrn_radiation_source 'fine-focus sealed tube'
_diffrn_radiation_type MoK\a
_diffrn_radiation_wavelength 0.71073
_diffrn_reflns_av_R_equivalents 0.0514
_diffrn_reflns_av_sigmaI/netI 0.0551
_diffrn_reflns_limit_h_max 13
_diffrn_reflns_limit_h_min -13
_diffrn_reflns_limit_k_max 17
_diffrn_reflns_limit_k_min -17
_diffrn_reflns_limit_l_max 18
_diffrn_reflns_limit_l_min -18
_diffrn_reflns_number 21630
_diffrn_reflns_theta_full 25.00
_diffrn_reflns_theta_max 25.00
_diffrn_reflns_theta_min 2.04
_exptl_absorpt_coefficient_mu 9.262
_exptl_absorpt_correction_T_max 0.657
_exptl_absorpt_correction_T_min 0.559
_exptl_absorpt_correction_type multi-scan
_exptl_absorpt_process_details 'XPREP in SHELXTL (Bruker, 1997)'
_exptl_crystal_colour yellow
_exptl_crystal_density_diffrn 2.674
_exptl_crystal_density_method 'not measured'
_exptl_crystal_description plate
_exptl_crystal_F_000 1760
_exptl_crystal_size_max 0.12
_exptl_crystal_size_mid 0.10
_exptl_crystal_size_min 0.07
_refine_diff_density_max 1.20
_refine_diff_density_min -0.94
_refine_diff_density_rms 0.16
_refine_ls_extinction_method none
_refine_ls_goodness_of_fit_ref 1.016
_refine_ls_hydrogen_treatment constr
_refine_ls_matrix_type full
_refine_ls_number_parameters 475
_refine_ls_number_reflns 7899
_refine_ls_number_restraints 0
_refine_ls_restrained_S_all 1.016
_refine_ls_R_factor_all 0.0392
_refine_ls_R_factor_gt 0.0294
_refine_ls_shift/su_max 0.002
_refine_ls_shift/su_mean 0.000
_refine_ls_structure_factor_coef Fsqd
_refine_ls_weighting_details 'calc w=1/[\s^2^(Fo^2^)+(0.0305P)^2^] where P=(Fo^2^+2Fc^2^)/3'
_refine_ls_weighting_scheme calc
_refine_ls_wR_factor_gt 0.0659
_refine_ls_wR_factor_ref 0.0688
_reflns_number_gt 6259
_reflns_number_total 7899
_reflns_threshold_expression >2sigma(I)
_cod_data_source_file ic100700f_si_003.cif
_cod_data_source_block zh120ab
_cod_original_cell_volume 2385.3(11)
_cod_database_code 4315838

loop_
_symmetry_equiv_pos_as_xyz
'x, y, z'
'-x, -y, -z'

loop_
_atom_site_label
_atom_site_type_symbol
_atom_site_fract_x
_atom_site_fract_y
_atom_site_fract_z
_atom_site_U_iso_or_equiv
_atom_site_adp_type
_atom_site_occupancy
_atom_site_symmetry_multiplicity
_atom_site_calc_flag
_atom_site_refinement_flags
_atom_site_disorder_assembly
_atom_site_disorder_group
Na1 Na 0.3039(3) 0.08890(19) 0.19836(16) 0.0311(6) Uani 1 1 d . . .
Sn1 Sn 0.09841(5) -0.37389(3) 0.40443(3) 0.02197(11) Uani 1 1 d . . .
Sn2 Sn 0.01513(5) -0.20782(3) 0.29970(3) 0.02304(11) Uani 1 1 d . . .
Sn3 Sn 0.03218(5) -0.18238(3) 0.53156(3) 0.02304(11) Uani 1 1 d . . .
Sn4 Sn 0.89789(5) 0.31156(3) 0.08851(3) 0.02396(11) Uani 1 1 d . . .
Sn5 Sn 0.62282(5) 0.32196(3) 0.16460(3) 0.02401(11) Uani 1 1 d . . .
Sn6 Sn 0.60187(5) 0.33227(3) -0.06205(3) 0.02800(12) Uani 1 1 d . . .
Se1 Se 0.17472(8) -0.30001(5) 0.29270(5) 0.03243(18) Uani 1 1 d . . .
Se2 Se 0.08804(8) -0.06928(5) 0.44247(4) 0.03131(17) Uani 1 1 d . . .
Se3 Se 0.20498(7) -0.26424(5) 0.56813(4) 0.02706(16) Uani 1 1 d . . .
Se4 Se -0.12552(7) -0.32268(5) 0.37436(4) 0.02234(14) Uani 1 1 d . . .
Se5 Se 0.79013(7) 0.23532(5) 0.18793(4) 0.02754(16) Uani 1 1 d . . .
Se6 Se 0.43777(7) 0.25386(6) 0.00687(4) 0.03276(17) Uani 1 1 d . . .
Se7 Se 0.76673(7) 0.24719(5) -0.08341(4) 0.02964(17) Uani 1 1 d . . .
Se8 Se 0.78275(7) 0.44640(5) 0.10502(4) 0.02779(16) Uani 1 1 d . . .
O1 O 0.3302(6) -0.5526(4) 0.4298(4) 0.0447(14) Uani 1 1 d . . .
H1O1 H 0.3039 -0.6003 0.4460 0.067 Uiso 1 1 calc R . .
O2 O 0.2735(5) -0.4273(4) 0.4238(3) 0.0322(11) Uani 1 1 d . . .
O3 O 0.0978(5) -0.0451(3) 0.1288(3) 0.0297(11) Uani 1 1 d . . .
O4 O 0.1278(5) -0.1030(3) 0.2470(3) 0.0267(10) Uani 1 1 d . . .
O5 O 0.1702(5) 0.0145(3) 0.7942(3) 0.0367(12) Uani 1 1 d . . .
H1O5 H 0.1267 0.0513 0.7998 0.055 Uiso 1 1 d D . .
O6 O 0.1630(5) -0.0664(3) 0.6600(3) 0.0322(12) Uani 1 1 d . . .
O7 O 0.1719(5) 0.1610(4) 0.1107(3) 0.0347(12) Uani 1 1 d . . .
O8 O -0.0168(5) 0.1949(3) 0.0754(3) 0.0283(11) Uani 1 1 d . . .
O9 O 0.4032(5) 0.2312(3) 0.3269(3) 0.0318(11) Uani 1 1 d . . .
O10 O 0.4938(4) 0.2289(3) 0.2189(3) 0.0246(10) Uani 1 1 d . . .
O11 O 0.4172(5) 0.2391(4) -0.3514(3) 0.0374(12) Uani 1 1 d . . .
HO11 H 0.4262 0.1860 -0.3614 0.056 Uiso 1 1 calc R . .
O12 O 0.4688(5) 0.2382(4) -0.2069(3) 0.0346(12) Uani 1 1 d . . .
C1 C -0.0027(7) -0.5211(5) 0.3728(4) 0.0276(15) Uani 1 1 d . . .
H1A H -0.0682 -0.5311 0.4049 0.033 Uiso 1 1 calc R . .
H1B H -0.0535 -0.5489 0.3060 0.033 Uiso 1 1 calc R . .
C2 C 0.0988(8) -0.5695(5) 0.4023(5) 0.0348(17) Uani 1 1 d . . .
H2A H 0.0938 -0.5835 0.4593 0.042 Uiso 1 1 calc R . .
H2B H 0.0711 -0.6305 0.3543 0.042 Uiso 1 1 calc R . .
C3 C 0.2442(7) -0.5153(5) 0.4193(4) 0.0279(16) Uani 1 1 d . . .
C4 C -0.1423(7) -0.2298(5) 0.1732(4) 0.0289(16) Uani 1 1 d . . .
H4A H -0.1944 -0.2977 0.1430 0.035 Uiso 1 1 calc R . .
H4B H -0.2050 -0.1968 0.1846 0.035 Uiso 1 1 calc R . .
C5 C -0.0698(7) -0.1892(5) 0.1129(4) 0.0275(15) Uani 1 1 d . . .
H5A H -0.0480 -0.2397 0.0769 0.033 Uiso 1 1 calc R . .
H5B H -0.1332 -0.1706 0.0688 0.033 Uiso 1 1 calc R . .
C6 C 0.0578(7) -0.1060(5) 0.1638(4) 0.0250(15) Uani 1 1 d . . .
C7 C -0.1094(7) -0.1773(5) 0.6008(4) 0.0273(15) Uani 1 1 d . . .
H7A H -0.1783 -0.1537 0.5681 0.033 Uiso 1 1 calc R . .
H7B H -0.1562 -0.2413 0.6009 0.033 Uiso 1 1 calc R . .
C8 C -0.0354(8) -0.1130(5) 0.6981(4) 0.0389(19) Uani 1 1 d . . .
H8A H -0.0338 -0.1525 0.7395 0.047 Uiso 1 1 calc R . .
H8B H -0.0886 -0.0728 0.7122 0.047 Uiso 1 1 calc R . .
C9 C 0.1085(7) -0.0493(5) 0.7212(4) 0.0288(16) Uani 1 1 d . . .
C10 C 0.1101(7) 0.3884(5) 0.1383(5) 0.0380(18) Uani 1 1 d . . .
H10A H 0.1339 0.4152 0.0915 0.046 Uiso 1 1 calc R . .
H10B H 0.1346 0.4410 0.1946 0.046 Uiso 1 1 calc R . .
C11 C 0.1896(8) 0.3212(6) 0.1597(5) 0.045(2) Uani 1 1 d . . .
H11A H 0.2711 0.3388 0.1430 0.054 Uiso 1 1 calc R . .
H11B H 0.2204 0.3313 0.2267 0.054 Uiso 1 1 calc R . .
C12 C 0.1129(7) 0.2195(5) 0.1118(4) 0.0284(16) Uani 1 1 d . . .
C13 C 0.6026(8) 0.4256(5) 0.2676(4) 0.0308(16) Uani 1 1 d . . .
H13A H 0.6911 0.4762 0.3028 0.037 Uiso 1 1 calc R . .
H13B H 0.5379 0.4541 0.2385 0.037 Uiso 1 1 calc R . .
C14 C 0.5514(7) 0.3776(5) 0.3321(4) 0.0280(15) Uani 1 1 d . . .
H14A H 0.6297 0.3890 0.3874 0.034 Uiso 1 1 calc R . .
H14B H 0.4907 0.4077 0.3520 0.034 Uiso 1 1 calc R . .
C15 C 0.4764(7) 0.2724(5) 0.2913(4) 0.0242(15) Uani 1 1 d . . .
C16 C 0.5647(9) 0.4317(6) -0.1327(4) 0.0385(19) Uani 1 1 d . . .
H16A H 0.4860 0.4477 -0.1250 0.046 Uiso 1 1 calc R . .
H16B H 0.6444 0.4902 -0.1073 0.046 Uiso 1 1 calc R . .
C17 C 0.5370(9) 0.3868(5) -0.2340(5) 0.0392(19) Uani 1 1 d . . .
H17A H 0.4790 0.4148 -0.2707 0.047 Uiso 1 1 calc R . .
H17B H 0.6237 0.4023 -0.2448 0.047 Uiso 1 1 calc R . .
C18 C 0.4696(7) 0.2820(5) -0.2676(4) 0.0301(16) Uani 1 1 d . . .
C01 C 0.4212(10) 0.0666(7) 0.4123(6) 0.057(2) Uani 1 1 d . . .
H01A H 0.5111 0.1147 0.4342 0.086 Uiso 1 1 calc R . .
H01B H 0.4216 0.0238 0.4496 0.086 Uiso 1 1 calc R . .
H01C H 0.3545 0.0969 0.4175 0.086 Uiso 1 1 calc R . .
O01 O 0.3871(6) 0.0147(4) 0.3189(4) 0.0495(14) Uani 1 1 d . . .
H1M H 0.3104 -0.0269 0.3003 0.074 Uiso 1 1 calc R . .
C02 C 0.5165(9) 0.0038(7) 0.1204(7) 0.068(3) Uani 1 1 d . . .
H02A H 0.5460 0.0373 0.0799 0.102 Uiso 1 1 calc R . .
H02B H 0.5327 -0.0562 0.1097 0.102 Uiso 1 1 calc R . .
H02C H 0.5674 0.0424 0.1846 0.102 Uiso 1 1 calc R . .
O02 O 0.3761(5) -0.0134(4) 0.1016(4) 0.0449(14) Uani 1 1 d . . .
H02 H 0.3326 -0.0705 0.0725 0.067 Uiso 1 1 calc R . .
O2W O 0.8490(6) 0.0008(4) 0.0376(3) 0.0540(16) Uani 1 1 d . . .
H1W2 H 0.8442 -0.0138 0.0847 0.081 Uiso 1 1 d D . .
H2W2 H 0.7717 0.0023 0.0123 0.081 Uiso 1 1 d . . .
O3W O 0.6035(8) 0.9407(5) 0.3273(6) 0.090(2) Uani 1 1 d . . .
H1W3 H 0.5424 0.9617 0.3342 0.135 Uiso 1 1 d . . .
H2W3 H 0.6358 0.9120 0.2932 0.135 Uiso 1 1 d . . .
O1W O 0.5526(6) -0.3302(4) 0.4885(4) 0.0492(14) Uani 1 1 d . . .
H1W1 H 0.4691 -0.3577 0.4738 0.074 Uiso 1 1 d . . .
H2W1 H 0.5891 -0.3018 0.4577 0.074 Uiso 1 1 d . . .

loop_
_atom_site_aniso_label
_atom_site_aniso_U_11
_atom_site_aniso_U_22
_atom_site_aniso_U_33
_atom_site_aniso_U_23
_atom_site_aniso_U_13
_atom_site_aniso_U_12
Na1 0.0361(17) 0.0276(16) 0.0282(13) 0.0072(11) 0.0121(13) 0.0091(13)
Sn1 0.0294(3) 0.0204(3) 0.0221(2) 0.00821(18) 0.01210(19) 0.0134(2)
Sn2 0.0311(3) 0.0235(3) 0.0198(2) 0.00946(18) 0.01081(19) 0.0134(2)
Sn3 0.0308(3) 0.0218(3) 0.0210(2) 0.00584(17) 0.0136(2) 0.0119(2)
Sn4 0.0259(3) 0.0250(3) 0.0244(2) 0.00773(18) 0.0115(2) 0.0113(2)
Sn5 0.0273(3) 0.0250(3) 0.0223(2) 0.00592(18) 0.0115(2) 0.0113(2)
Sn6 0.0319(3) 0.0329(3) 0.0253(2) 0.0134(2) 0.0121(2) 0.0151(2)
Se1 0.0447(5) 0.0394(5) 0.0353(4) 0.0215(3) 0.0275(4) 0.0271(4)
Se2 0.0510(5) 0.0198(4) 0.0266(3) 0.0075(3) 0.0190(3) 0.0117(3)
Se3 0.0310(4) 0.0306(4) 0.0212(3) 0.0068(3) 0.0081(3) 0.0153(3)
Se4 0.0251(4) 0.0210(4) 0.0235(3) 0.0074(3) 0.0099(3) 0.0100(3)
Se5 0.0349(4) 0.0295(4) 0.0282(3) 0.0140(3) 0.0166(3) 0.0170(3)
Se6 0.0266(4) 0.0436(5) 0.0248(3) 0.0107(3) 0.0086(3) 0.0073(3)
Se7 0.0356(4) 0.0360(5) 0.0226(3) 0.0085(3) 0.0135(3) 0.0176(4)
Se8 0.0318(4) 0.0229(4) 0.0309(3) 0.0088(3) 0.0127(3) 0.0109(3)
O1 0.044(4) 0.039(4) 0.067(4) 0.025(3) 0.023(3) 0.028(3)
O2 0.029(3) 0.032(3) 0.041(3) 0.012(2) 0.012(2) 0.018(2)
O3 0.038(3) 0.030(3) 0.031(2) 0.016(2) 0.019(2) 0.014(2)
O4 0.027(3) 0.030(3) 0.022(2) 0.0097(19) 0.007(2) 0.009(2)
O5 0.050(4) 0.030(3) 0.028(2) -0.002(2) 0.016(3) 0.016(3)
O6 0.041(3) 0.033(3) 0.025(2) 0.005(2) 0.017(2) 0.013(2)
O7 0.039(3) 0.039(3) 0.030(2) 0.009(2) 0.011(2) 0.023(3)
O8 0.031(3) 0.024(3) 0.028(2) 0.0035(19) 0.009(2) 0.013(2)
O9 0.041(3) 0.031(3) 0.024(2) 0.008(2) 0.017(2) 0.010(2)
O10 0.027(3) 0.025(3) 0.019(2) 0.0026(18) 0.007(2) 0.009(2)
O11 0.045(3) 0.039(3) 0.028(3) 0.011(2) 0.010(2) 0.017(3)
O12 0.036(3) 0.037(3) 0.026(2) 0.011(2) 0.009(2) 0.008(3)
C1 0.037(4) 0.020(4) 0.029(3) 0.008(3) 0.009(3) 0.015(3)
C2 0.042(5) 0.024(4) 0.045(4) 0.015(3) 0.019(4) 0.014(4)
C3 0.038(4) 0.030(5) 0.023(3) 0.012(3) 0.011(3) 0.020(4)
C4 0.031(4) 0.034(5) 0.023(3) 0.010(3) 0.010(3) 0.012(3)
C5 0.026(4) 0.034(4) 0.021(3) 0.009(3) 0.008(3) 0.008(3)
C6 0.029(4) 0.027(4) 0.026(3) 0.007(3) 0.013(3) 0.018(3)
C7 0.034(4) 0.021(4) 0.036(4) 0.013(3) 0.019(3) 0.014(3)
C8 0.048(5) 0.042(5) 0.028(4) 0.007(3) 0.023(4) 0.012(4)
C9 0.040(4) 0.028(4) 0.023(3) 0.007(3) 0.014(3) 0.015(4)
C10 0.028(4) 0.036(5) 0.048(4) 0.012(3) 0.008(4) 0.014(4)
C11 0.036(5) 0.047(6) 0.047(4) 0.004(4) 0.012(4) 0.020(4)
C12 0.035(5) 0.034(5) 0.022(3) 0.013(3) 0.015(3) 0.015(4)
C13 0.039(5) 0.019(4) 0.035(4) 0.003(3) 0.014(3) 0.014(3)
C14 0.030(4) 0.029(4) 0.024(3) 0.005(3) 0.010(3) 0.012(3)
C15 0.026(4) 0.028(4) 0.021(3) 0.009(3) 0.007(3) 0.014(3)
C16 0.060(6) 0.036(5) 0.028(4) 0.016(3) 0.013(4) 0.029(4)
C17 0.068(6) 0.024(5) 0.035(4) 0.018(3) 0.021(4) 0.021(4)
C18 0.036(4) 0.034(5) 0.026(3) 0.012(3) 0.015(3) 0.014(4)
C01 0.056(6) 0.061(7) 0.055(5) 0.024(5) 0.017(5) 0.016(5)
O01 0.035(4) 0.055(4) 0.051(3) 0.017(3) 0.011(3) 0.009(3)
C02 0.042(6) 0.071(8) 0.083(7) 0.013(6) 0.025(6) 0.013(5)
O02 0.039(3) 0.045(4) 0.046(3) 0.004(3) 0.015(3) 0.016(3)
O2W 0.064(4) 0.057(4) 0.039(3) 0.015(3) 0.016(3) 0.018(3)
O3W 0.073(6) 0.067(6) 0.137(7) 0.040(5) 0.039(5) 0.027(5)
O1W 0.049(4) 0.052(4) 0.051(3) 0.017(3) 0.022(3) 0.019(3)

loop_
_atom_type_symbol
_atom_type_description
_atom_type_scat_dispersion_real
_atom_type_scat_dispersion_imag
_atom_type_scat_source
C C 0.0033 0.0016 'International Tables Vol C Tables 4.2.6.8 and 6.1.1.4'
H H 0.0000 0.0000 'International Tables Vol C Tables 4.2.6.8 and 6.1.1.4'
O O 0.0106 0.0060 'International Tables Vol C Tables 4.2.6.8 and 6.1.1.4'
Se Se -0.0929 2.2259 'International Tables Vol C Tables 4.2.6.8 and 6.1.1.4'
Sn Sn -0.6537 1.4246 'International Tables Vol C Tables 4.2.6.8 and 6.1.1.4'
Na Na 0.0362 0.0249 'International Tables Vol C Tables 4.2.6.8 and 6.1.1.4'

loop_
_geom_angle_atom_site_label_1
_geom_angle_atom_site_label_2
_geom_angle_atom_site_label_3
_geom_angle
_geom_angle_site_symmetry_1
_geom_angle_site_symmetry_3
_geom_angle_publ_flag
O7 Na1 O3 83.03(19) . . ?
O7 Na1 O9 90.46(19) . . ?
O3 Na1 O9 138.54(17) . . ?
O7 Na1 O10 83.45(18) . . ?
O3 Na1 O10 161.60(17) . . ?
O9 Na1 O10 53.93(14) . . ?
O7 Na1 C15 83.8(2) . . ?
O3 Na1 C15 159.66(19) . . ?
O9 Na1 C15 26.33(15) . . ?
O10 Na1 C15 27.89(14) . . ?
C1 Sn1 O2 78.8(2) . . ?
C1 Sn1 Se1 123.59(16) . . ?
O2 Sn1 Se1 87.92(12) . . ?
C1 Sn1 Se3 121.99(17) . . ?
O2 Sn1 Se3 90.99(12) . . ?
Se1 Sn1 Se3 112.71(4) . . ?
C1 Sn1 Se4 97.09(18) . . ?
O2 Sn1 Se4 175.79(13) . . ?
Se1 Sn1 Se4 93.49(3) . . ?
Se3 Sn1 Se4 92.13(4) . . ?
C4 Sn2 O4 80.6(2) . . ?
C4 Sn2 Se2 123.76(18) . . ?
O4 Sn2 Se2 84.71(11) . . ?
C4 Sn2 Se1 117.15(17) . . ?
O4 Sn2 Se1 91.11(11) . . ?
Se2 Sn2 Se1 117.13(4) . . ?
C4 Sn2 Se4 100.29(18) . . ?
O4 Sn2 Se4 174.78(10) . . ?
Se2 Sn2 Se4 90.55(4) . . ?
Se1 Sn2 Se4 93.00(3) . . ?
C7 Sn3 O6 79.6(2) . . ?
C7 Sn3 Se2 121.78(18) . . ?
O6 Sn3 Se2 88.35(12) . . ?
C7 Sn3 Se3 123.15(18) . . ?
O6 Sn3 Se3 87.53(13) . . ?
Se2 Sn3 Se3 112.78(3) . . ?
C7 Sn3 Se4 100.91(19) . . ?
O6 Sn3 Se4 179.42(12) . . ?
Se2 Sn3 Se4 91.15(4) . . ?
Se3 Sn3 Se4 92.41(4) . . ?
C10 Sn4 O8 78.4(2) 1_655 1_655 ?
C10 Sn4 Se5 120.8(2) 1_655 . ?
O8 Sn4 Se5 84.91(11) 1_655 . ?
C10 Sn4 Se7 119.7(2) 1_655 . ?
O8 Sn4 Se7 88.81(12) 1_655 . ?
Se5 Sn4 Se7 116.21(4) . . ?
C10 Sn4 Se8 104.3(2) 1_655 . ?
O8 Sn4 Se8 176.92(12) 1_655 . ?
Se5 Sn4 Se8 92.47(3) . . ?
Se7 Sn4 Se8 90.90(4) . . ?
C13 Sn5 O10 79.8(2) . . ?
C13 Sn5 Se5 127.0(2) . . ?
O10 Sn5 Se5 90.80(11) . . ?
C13 Sn5 Se6 118.3(2) . . ?
O10 Sn5 Se6 90.25(12) . . ?
Se5 Sn5 Se6 113.75(4) . . ?
C13 Sn5 Se8 96.73(19) . . ?
O10 Sn5 Se8 176.55(10) . . ?
Se5 Sn5 Se8 91.24(3) . . ?
Se6 Sn5 Se8 91.47(4) . . ?
C16 Sn6 O12 77.2(2) . . ?
C16 Sn6 Se6 121.7(2) . . ?
O12 Sn6 Se6 92.62(12) . . ?
C16 Sn6 Se7 122.23(19) . . ?
O12 Sn6 Se7 84.85(13) . . ?
Se6 Sn6 Se7 113.43(3) . . ?
C16 Sn6 Se8 102.1(2) . . ?
O12 Sn6 Se8 174.09(11) . . ?
Se6 Sn6 Se8 92.66(4) . . ?
Se7 Sn6 Se8 90.62(4) . . ?
Sn1 Se1 Sn2 88.25(3) . . ?
Sn2 Se2 Sn3 89.76(4) . . ?
Sn1 Se3 Sn3 89.46(4) . . ?
Sn3 Se4 Sn1 82.59(4) . . ?
Sn3 Se4 Sn2 82.51(4) . . ?
Sn1 Se4 Sn2 80.65(3) . . ?
Sn4 Se5 Sn5 89.83(3) . . ?
Sn6 Se6 Sn5 90.16(4) . . ?
Sn4 Se7 Sn6 89.82(4) . . ?
Sn4 Se8 Sn6 83.07(4) . . ?
Sn4 Se8 Sn5 81.64(3) . . ?
Sn6 Se8 Sn5 82.13(4) . . ?
C3 O1 H1O1 109.5 . . ?
C3 O2 Sn1 115.2(4) . . ?
C6 O3 Na1 126.4(4) . . ?
C6 O4 Sn2 113.2(4) . . ?
C9 O5 H1O5 109.5 . . ?
C9 O6 Sn3 116.0(4) . . ?
C12 O7 Na1 146.7(4) . . ?
C12 O8 Sn4 116.1(4) . 1_455 ?
C15 O9 Na1 93.3(4) . . ?
C15 O10 Sn5 114.7(4) . . ?
C15 O10 Na1 89.1(4) . . ?
Sn5 O10 Na1 152.17(19) . . ?
C18 O11 HO11 109.5 . . ?
C18 O12 Sn6 112.9(4) . . ?
C2 C1 Sn1 110.4(5) . . ?
C2 C1 H1A 109.6 . . ?
Sn1 C1 H1A 109.6 . . ?
C2 C1 H1B 109.6 . . ?
Sn1 C1 H1B 109.6 . . ?
H1A C1 H1B 108.1 . . ?
C3 C2 C1 116.0(6) . . ?
C3 C2 H2A 108.3 . . ?
C1 C2 H2A 108.3 . . ?
C3 C2 H2B 108.3 . . ?
C1 C2 H2B 108.3 . . ?
H2A C2 H2B 107.4 . . ?
O1 C3 O2 121.8(7) . . ?
O1 C3 C2 121.2(7) . . ?
O2 C3 C2 117.0(6) . . ?
C5 C4 Sn2 105.6(4) . . ?
C5 C4 H4A 110.6 . . ?
Sn2 C4 H4A 110.6 . . ?
C5 C4 H4B 110.6 . . ?
Sn2 C4 H4B 110.6 . . ?
H4A C4 H4B 108.7 . . ?
C6 C5 C4 115.5(5) . . ?
C6 C5 H5A 108.4 . . ?
C4 C5 H5A 108.4 . . ?
C6 C5 H5B 108.4 . . ?
C4 C5 H5B 108.4 . . ?
H5A C5 H5B 107.5 . . ?
O3 C6 O4 121.7(7) . . ?
O3 C6 C5 122.2(6) . . ?
O4 C6 C5 116.1(6) . . ?
C8 C7 Sn3 109.5(5) . . ?
C8 C7 H7A 109.8 . . ?
Sn3 C7 H7A 109.8 . . ?
C8 C7 H7B 109.8 . . ?
Sn3 C7 H7B 109.8 . . ?
H7A C7 H7B 108.2 . . ?
C7 C8 C9 117.1(5) . . ?
C7 C8 H8A 108.0 . . ?
C9 C8 H8A 108.0 . . ?
C7 C8 H8B 108.0 . . ?
C9 C8 H8B 108.0 . . ?
H8A C8 H8B 107.3 . . ?
O5 C9 O6 121.9(7) . . ?
O5 C9 C8 121.8(5) . . ?
O6 C9 C8 116.3(6) . . ?
C11 C10 Sn4 109.3(5) . 1_455 ?
C11 C10 H10A 109.8 . . ?
Sn4 C10 H10A 109.8 1_455 . ?
C11 C10 H10B 109.8 . . ?
Sn4 C10 H10B 109.8 1_455 . ?
H10A C10 H10B 108.3 . . ?
C12 C11 C10 115.3(7) . . ?
C12 C11 H11A 108.5 . . ?
C10 C11 H11A 108.5 . . ?
C12 C11 H11B 108.5 . . ?
C10 C11 H11B 108.5 . . ?
H11A C11 H11B 107.5 . . ?
O7 C12 O8 122.2(7) . . ?
O7 C12 C11 120.7(7) . . ?
O8 C12 C11 117.1(6) . . ?
C14 C13 Sn5 108.4(4) . . ?
C14 C13 H13A 110.0 . . ?
Sn5 C13 H13A 110.0 . . ?
C14 C13 H13B 110.0 . . ?
Sn5 C13 H13B 110.0 . . ?
H13A C13 H13B 108.4 . . ?
C15 C14 C13 115.3(5) . . ?
C15 C14 H14A 108.5 . . ?
C13 C14 H14A 108.5 . . ?
C15 C14 H14B 108.5 . . ?
C13 C14 H14B 108.5 . . ?
H14A C14 H14B 107.5 . . ?
O9 C15 O10 122.4(6) . . ?
O9 C15 C14 120.3(5) . . ?
O10 C15 C14 117.3(5) . . ?
O9 C15 Na1 60.4(4) . . ?
O10 C15 Na1 63.1(3) . . ?
C14 C15 Na1 169.9(5) . . ?
C17 C16 Sn6 107.9(4) . . ?
C17 C16 H16A 110.1 . . ?
Sn6 C16 H16A 110.1 . . ?
C17 C16 H16B 110.1 . . ?
Sn6 C16 H16B 110.1 . . ?
H16A C16 H16B 108.4 . . ?
C18 C17 C16 114.3(5) . . ?
C18 C17 H17A 108.7 . . ?
C16 C17 H17A 108.7 . . ?
C18 C17 H17B 108.7 . . ?
C16 C17 H17B 108.7 . . ?
H17A C17 H17B 107.6 . . ?
O11 C18 O12 121.7(7) . . ?
O11 C18 C17 120.4(6) . . ?
O12 C18 C17 117.9(6) . . ?
O01 C01 H01A 109.5 . . ?
O01 C01 H01B 109.5 . . ?
H01A C01 H01B 109.5 . . ?
O01 C01 H01C 109.5 . . ?
H01A C01 H01C 109.5 . . ?
H01B C01 H01C 109.5 . . ?
C01 O01 H1M 109.5 . . ?
O02 C02 H02A 109.5 . . ?
O02 C02 H02B 109.5 . . ?
H02A C02 H02B 109.5 . . ?
O02 C02 H02C 109.5 . . ?
H02A C02 H02C 109.5 . . ?
H02B C02 H02C 109.5 . . ?
C02 O02 H02 109.5 . . ?
H1W2 O2W H2W2 103.5 . . ?
H1W3 O3W H2W3 150.3 . . ?
H1W1 O1W H2W1 125.5 . . ?

loop_
_geom_bond_atom_site_label_1
_geom_bond_atom_site_label_2
_geom_bond_distance
_geom_bond_site_symmetry_2
_geom_bond_publ_flag
Na1 O7 2.383(5) . ?
Na1 O3 2.409(6) . ?
Na1 O9 2.411(5) . ?
Na1 O10 2.469(5) . ?
Na1 C15 2.769(8) . ?
Sn1 C1 2.133(7) . ?
Sn1 O2 2.252(4) . ?
Sn1 Se1 2.5257(10) . ?
Sn1 Se3 2.5355(15) . ?
Sn1 Se4 2.7226(11) . ?
Sn2 C4 2.151(7) . ?
Sn2 O4 2.230(4) . ?
Sn2 Se2 2.5341(14) . ?
Sn2 Se1 2.5413(10) . ?
Sn2 Se4 2.7286(11) . ?
Sn3 C7 2.148(5) . ?
Sn3 O6 2.218(5) . ?
Sn3 Se2 2.5381(11) . ?
Sn3 Se3 2.5483(11) . ?
Sn3 Se4 2.6988(17) . ?
Sn4 C10 2.140(8) 1_655 ?
Sn4 O8 2.239(4) 1_655 ?
Sn4 Se5 2.5323(10) . ?
Sn4 Se7 2.5422(14) . ?
Sn4 Se8 2.7108(11) . ?
Sn5 C13 2.141(6) . ?
Sn5 O10 2.230(4) . ?
Sn5 Se5 2.5344(10) . ?
Sn5 Se6 2.5416(16) . ?
Sn5 Se8 2.7616(12) . ?
Sn6 C16 2.149(7) . ?
Sn6 O12 2.271(5) . ?
Sn6 Se6 2.5383(11) . ?
Sn6 Se7 2.5524(10) . ?
Sn6 Se8 2.7136(18) . ?
O1 C3 1.220(8) . ?
O1 H1O1 0.8400 . ?
O2 C3 1.297(8) . ?
O3 C6 1.239(8) . ?
O4 C6 1.319(8) . ?
O5 C9 1.228(8) . ?
O5 H1O5 0.8385 . ?
O6 C9 1.295(7) . ?
O7 C12 1.242(8) . ?
O8 C12 1.291(8) . ?
O8 Sn4 2.239(4) 1_455 ?
O9 C15 1.230(7) . ?
O10 C15 1.295(6) . ?
O11 C18 1.245(8) . ?
O11 HO11 0.8400 . ?
O12 C18 1.295(8) . ?
C1 C2 1.523(9) . ?
C1 H1A 0.9900 . ?
C1 H1B 0.9900 . ?
C2 C3 1.510(10) . ?
C2 H2A 0.9900 . ?
C2 H2B 0.9900 . ?
C4 C5 1.540(8) . ?
C4 H4A 0.9900 . ?
C4 H4B 0.9900 . ?
C5 C6 1.500(10) . ?
C5 H5A 0.9900 . ?
C5 H5B 0.9900 . ?
C7 C8 1.507(9) . ?
C7 H7A 0.9900 . ?
C7 H7B 0.9900 . ?
C8 C9 1.519(10) . ?
C8 H8A 0.9900 . ?
C8 H8B 0.9900 . ?
C10 C11 1.555(10) . ?
C10 Sn4 2.140(8) 1_455 ?
C10 H10A 0.9900 . ?
C10 H10B 0.9900 . ?
C11 C12 1.485(10) . ?
C11 H11A 0.9900 . ?
C11 H11B 0.9900 . ?
C13 C14 1.534(9) . ?
C13 H13A 0.9900 . ?
C13 H13B 0.9900 . ?
C14 C15 1.516(9) . ?
C14 H14A 0.9900 . ?
C14 H14B 0.9900 . ?
C16 C17 1.523(9) . ?
C16 H16A 0.9900 . ?
C16 H16B 0.9900 . ?
C17 C18 1.498(10) . ?
C17 H17A 0.9900 . ?
C17 H17B 0.9900 . ?
C01 O01 1.422(10) . ?
C01 H01A 0.9800 . ?
C01 H01B 0.9800 . ?
C01 H01C 0.9800 . ?
O01 H1M 0.8400 . ?
C02 O02 1.422(10) . ?
C02 H02A 0.9800 . ?
C02 H02B 0.9800 . ?
C02 H02C 0.9800 . ?
O02 H02 0.8400 . ?
O2W H1W2 0.8406 . ?
O2W H2W2 0.8406 . ?
O3W H1W3 0.8410 . ?
O3W H2W3 0.8395 . ?
O1W H1W1 0.8421 . ?
O1W H2W1 0.8395 . ?

loop_
_geom_hbond_atom_site_label_D
_geom_hbond_atom_site_label_H
_geom_hbond_atom_site_label_A
_geom_hbond_distance_DH
_geom_hbond_distance_HA
_geom_hbond_distance_DA
_geom_hbond_angle_DHA
_geom_hbond_site_symmetry_A
O1 H1O1 O1W 0.84 2.27 2.816(8) 123 2_646
O11 HO11 O3W 0.84 2.11 2.849(9) 146 2_665
O01 H1M O4 0.84 1.87 2.701(8) 168 .
O2W H1W2 O5 0.84 1.98 2.803(6) 165 2_656
O2W H2W2 O02 0.84 2.14 2.906(8) 151 2_655
O3W H1W3 O01 0.84 2.05 2.877(9) 166 1_565
O3W H2W3 O12 0.84 2.23 2.777(9) 123 2_665
O1W H1W1 O2 0.84 1.97 2.804(8) 173 .
O1W H2W1 O11 0.84 2.12 2.890(7) 152 2_655
